data_4001387
loop_
_publ_author_name
'Wang, Xin-Yi'
'Scancella, Michael'
'Sevov, Slavi C.'

_publ_section_title
;
 Studies of the Mechanism of a Single-Crystal-to-Single-Crystal Reversible
 Dehydration of a Copper Carboxylate Framework
;
_journal_issue 18
_journal_name_full 'Chemistry of Materials'
_journal_page_first 4506
_journal_paper_doi 10.1021/cm071005z
_journal_volume 19
_journal_year 2007
_chemical_formula_moiety 'C16 H14 Cl2 Cu7 O24'
_chemical_formula_sum 'C16 H14 Cl2 Cu7 O24'
_chemical_formula_weight 1105.95
_chemical_name_common CuTHF65
_chemical_name_systematic
; 
 ? 
;
_space_group_IT_number 7
_symmetry_cell_setting monoclinic
_symmetry_space_group_name_Hall 'P -2yc'
_symmetry_space_group_name_H-M 'P 1 c 1'
_atom_sites_solution_hydrogens geom
_atom_sites_solution_primary direct
_atom_sites_solution_secondary difmap
_audit_creation_method SHELXL-97
_cell_angle_alpha 90.00
_cell_angle_beta 92.2620(10)
_cell_angle_gamma 90.00
_cell_formula_units_Z 2
_cell_length_a 14.1851(2)
_cell_length_b 10.0601(2)
_cell_length_c 10.2537(2)
_cell_measurement_temperature 100(2)
_cell_volume 1462.10(5)
_computing_cell_refinement 'Bruker SMART'
_computing_data_collection 'Bruker SMART'
_computing_data_reduction 'Bruker SHELXTL-V5.1'
_computing_molecular_graphics Diomand
_computing_publication_material 'SHELXL-97 (Sheldrick, 1997)'
_computing_structure_refinement 'SHELXL-97 (Sheldrick, 1997)'
_computing_structure_solution 'SHELXS-97 (Sheldrick, 1990)'
_diffrn_ambient_temperature 100(2)
_diffrn_measured_fraction_theta_full 0.996
_diffrn_measured_fraction_theta_max 0.996
_diffrn_measurement_device_type 'CCD area detector'
_diffrn_measurement_method 'phi and omega scans'
_diffrn_radiation_monochromator graphite
_diffrn_radiation_source 'fine-focus sealed tube'
_diffrn_radiation_type MoK\a
_diffrn_radiation_wavelength 0.71073
_diffrn_reflns_av_R_equivalents 0.0267
_diffrn_reflns_av_sigmaI/netI 0.0290
_diffrn_reflns_limit_h_max 18
_diffrn_reflns_limit_h_min -18
_diffrn_reflns_limit_k_max 13
_diffrn_reflns_limit_k_min -13
_diffrn_reflns_limit_l_max 13
_diffrn_reflns_limit_l_min -13
_diffrn_reflns_number 19282
_diffrn_reflns_theta_full 27.49
_diffrn_reflns_theta_max 27.49
_diffrn_reflns_theta_min 3.98
_exptl_absorpt_coefficient_mu 5.279
_exptl_absorpt_correction_T_max 0.8577
_exptl_absorpt_correction_T_min 0.4855
_exptl_absorpt_correction_type multi-scan
_exptl_absorpt_process_details 'Blessing, R.H. (1995) Acta Cryst. A51, 33-38'
_exptl_crystal_colour blue
_exptl_crystal_density_diffrn 2.512
_exptl_crystal_density_meas ?
_exptl_crystal_density_method 'not measured'
_exptl_crystal_description column
_exptl_crystal_F_000 1078
_exptl_crystal_size_max 0.16
_exptl_crystal_size_mid 0.05
_exptl_crystal_size_min 0.03
_refine_diff_density_max 0.884
_refine_diff_density_min -0.865
_refine_diff_density_rms 0.105
_refine_ls_abs_structure_details 'Flack H D (1983), Acta Cryst. A39, 876-881'
_refine_ls_abs_structure_Flack 0.476(9)
_refine_ls_extinction_method none
_refine_ls_goodness_of_fit_ref 1.109
_refine_ls_hydrogen_treatment mixed
_refine_ls_matrix_type full
_refine_ls_number_parameters 486
_refine_ls_number_reflns 6610
_refine_ls_number_restraints 9
_refine_ls_restrained_S_all 1.109
_refine_ls_R_factor_all 0.0275
_refine_ls_R_factor_gt 0.0257
_refine_ls_shift/su_max 0.001
_refine_ls_shift/su_mean 0.000
_refine_ls_structure_factor_coef Fsqd
_refine_ls_weighting_details 'calc w=1/[\s^2^(Fo^2^)+(0.0245P)^2^+1.8830P] where P=(Fo^2^+2Fc^2^)/3'
_refine_ls_weighting_scheme calc
_refine_ls_wR_factor_gt 0.0578
_refine_ls_wR_factor_ref 0.0584
_reflns_number_gt 6366
_reflns_number_total 6610
_reflns_threshold_expression >2sigma(I)
_cod_data_source_file cm071005zsi20070614_034201.cif
_cod_data_source_block 1-65-CuTHF65-Pumped
_cod_depositor_comments
;
The following automatic conversions were performed:

'_exptl_crystal_density_meas' value 'not measured' was changed to '?'
- the value is perceived as not measured.

Automatic conversion script
Id: cif_fix_values 3008 2015-01-20 13:52:24Z robertas 
;
_cod_original_sg_symbol_H-M Pc
_cod_database_code 4001387

loop_
_symmetry_equiv_pos_as_xyz
'x, y, z'
'x, -y, z+1/2'

loop_
_atom_site_label
_atom_site_type_symbol
_atom_site_fract_x
_atom_site_fract_y
_atom_site_fract_z
_atom_site_U_iso_or_equiv
_atom_site_adp_type
_atom_site_occupancy
_atom_site_symmetry_multiplicity
_atom_site_calc_flag
_atom_site_refinement_flags
Cu1 Cu 0.71473(4) -0.24910(5) 0.07433(6) 0.01195(10) Uani 1 1 d .
Cu2 Cu 0.21134(3) 0.23157(4) 0.56823(5) 0.00955(9) Uani 1 1 d .
Cu31 Cu 0.22934(3) 0.12226(5) 0.29848(5) 0.01260(11) Uani 1 1 d .
Cu32 Cu 0.21842(3) 0.40681(4) -0.15630(4) 0.00734(9) Uani 1 1 d .
Cu41 Cu 0.33570(3) 0.28124(5) 0.09181(5) 0.01046(10) Uani 1 1 d .
Cu42 Cu 0.12388(3) 0.26459(4) 0.05983(4) 0.00948(10) Uani 1 1 d .
Cu5 Cu 0.71264(3) 0.25720(4) 0.06201(5) 0.00841(9) Uani 1 1 d .
Cl11 Cl 0.02980(8) 0.10602(12) -0.02243(15) 0.0353(3) Uani 1 1 d .
Cl12 Cl 0.30972(7) 0.62553(10) -0.15256(10) 0.01389(19) Uani 1 1 d .
C11 C 0.5380(3) -0.2746(4) 0.2315(4) 0.0081(7) Uani 1 1 d .
H11A H 0.505(3) -0.359(5) 0.231(5) 0.010 Uiso 1 1 d .
C21 C 0.4682(3) -0.1760(4) 0.2936(4) 0.0063(7) Uani 1 1 d .
H21A H 0.479(3) -0.181(5) 0.379(5) 0.008 Uiso 1 1 d .
C31 C 0.4980(3) -0.0443(4) 0.2341(4) 0.0086(7) Uani 1 1 d .
H31A H 0.546(3) -0.003(5) 0.288(5) 0.010 Uiso 1 1 d .
C41 C 0.5403(3) -0.0803(4) 0.1029(4) 0.0087(8) Uani 1 1 d .
H41A H 0.495(3) -0.065(5) 0.031(5) 0.010 Uiso 1 1 d .
C51 C 0.6283(3) -0.2845(4) 0.3166(4) 0.0107(8) Uani 1 1 d .
C61 C 0.3679(3) -0.2185(4) 0.2572(4) 0.0097(8) Uani 1 1 d .
C71 C 0.4187(3) 0.0580(4) 0.2218(4) 0.0097(7) Uani 1 1 d .
C81 C 0.6310(3) -0.0016(4) 0.0807(4) 0.0089(7) Uani 1 1 d .
C12 C -0.1170(3) 0.7810(4) -0.0980(4) 0.0099(7) Uani 1 1 d .
H12A H -0.094(3) 0.869(5) -0.082(5) 0.012 Uiso 1 1 d .
C22 C -0.0419(3) 0.6903(4) -0.1588(4) 0.0089(7) Uani 1 1 d .
H22A H -0.054(3) 0.686(5) -0.254(5) 0.011 Uiso 1 1 d .
C32 C -0.0609(3) 0.5542(4) -0.0912(4) 0.0084(7) Uani 1 1 d .
H32A H -0.095(3) 0.499(5) -0.135(5) 0.010 Uiso 1 1 d .
C42 C -0.1108(3) 0.5903(4) 0.0328(4) 0.0071(7) Uani 1 1 d .
H42A H -0.079(3) 0.567(5) 0.109(5) 0.009 Uiso 1 1 d .
C52 C -0.2107(3) 0.7739(4) -0.1778(4) 0.0092(8) Uani 1 1 d .
C62 C 0.0570(3) 0.7418(4) -0.1247(4) 0.0075(7) Uani 1 1 d .
C72 C 0.0259(3) 0.4701(4) -0.0675(4) 0.0067(7) Uani 1 1 d .
C82 C -0.2010(3) 0.5087(4) 0.0497(4) 0.0093(7) Uani 1 1 d .
O11 O 0.55610(19) -0.2222(3) 0.1048(3) 0.0091(5) Uani 1 1 d .
O21 O 0.7046(2) -0.2433(3) 0.2717(3) 0.0156(6) Uani 1 1 d .
O31 O 0.61913(19) -0.3266(3) 0.4314(3) 0.0126(6) Uani 1 1 d .
O41 O 0.32465(19) -0.2776(3) 0.3477(3) 0.0128(6) Uani 1 1 d .
O51 O 0.33730(19) -0.1976(3) 0.1437(3) 0.0134(6) Uani 1 1 d .
O61 O 0.35548(19) 0.0462(3) 0.3037(3) 0.0113(6) Uani 1 1 d .
O71 O 0.42563(19) 0.1460(3) 0.1354(3) 0.0129(6) Uani 1 1 d .
O81 O 0.6201(2) 0.1212(3) 0.0812(3) 0.0154(6) Uani 1 1 d .
O91 O 0.7074(2) -0.0595(3) 0.0608(3) 0.0156(6) Uani 1 1 d .
O101 O 0.2167(2) 0.0673(3) 0.4757(3) 0.0166(6) Uani 1 1 d D
H101 H 0.155(3) 0.025(6) 0.478(7) 0.053(8) Uiso 1 1 d D
O111 O 0.23130(19) 0.1544(3) 0.1125(3) 0.0099(5) Uani 1 1 d D
H111 H 0.236(5) 0.074(4) 0.064(6) 0.053(8) Uiso 1 1 d D
O12 O -0.12857(19) 0.7308(3) 0.0311(3) 0.0090(5) Uani 1 1 d .
O22 O -0.2846(2) 0.7414(3) -0.1230(3) 0.0145(6) Uani 1 1 d .
O32 O -0.20316(19) 0.8003(3) -0.2972(3) 0.0138(6) Uani 1 1 d .
O42 O 0.10405(19) 0.7882(3) -0.2152(3) 0.0105(5) Uani 1 1 d .
O52 O 0.08408(19) 0.7321(3) -0.0072(3) 0.0106(5) Uani 1 1 d .
O62 O 0.08453(19) 0.4696(3) -0.1564(3) 0.0116(6) Uani 1 1 d .
O72 O 0.03311(19) 0.4054(3) 0.0383(3) 0.0113(6) Uani 1 1 d .
O82 O -0.19100(19) 0.3862(3) 0.0279(3) 0.0125(6) Uani 1 1 d .
O92 O -0.2748(2) 0.5608(3) 0.0882(3) 0.0145(6) Uani 1 1 d .
O102 O 0.19397(18) 0.3935(3) -0.3391(3) 0.0084(5) Uani 1 1 d D
H102 H 0.1296(18) 0.411(7) -0.358(7) 0.053(8) Uiso 1 1 d D
O112 O 0.23108(19) 0.3912(3) 0.0324(3) 0.0089(5) Uani 1 1 d D
H112 H 0.226(5) 0.474(4) 0.078(6) 0.053(8) Uiso 1 1 d D
O1W O 0.4363(2) 0.4174(3) 0.0551(3) 0.0157(6) Uani 1 1 d D
H1W1 H 0.493(3) 0.382(6) 0.029(6) 0.053(8) Uiso 1 1 d D
H1W2 H 0.413(4) 0.480(5) -0.007(5) 0.053(8) Uiso 1 1 d D
O1WA O 0.1284(6) 0.0892(11) 0.7349(12) 0.164(5) Uani 1 1 d .

loop_
_atom_site_aniso_label
_atom_site_aniso_U_11
_atom_site_aniso_U_22
_atom_site_aniso_U_33
_atom_site_aniso_U_23
_atom_site_aniso_U_13
_atom_site_aniso_U_12
Cu1 0.0090(2) 0.0096(2) 0.0176(2) -0.0007(2) 0.00554(18) 0.00120(17)
Cu2 0.0082(2) 0.0100(2) 0.0103(2) -0.00305(19) -0.00187(17) 0.00366(19)
Cu31 0.0115(2) 0.0202(2) 0.0063(2) 0.00242(19) 0.00247(18) 0.0088(2)
Cu32 0.00751(19) 0.0081(2) 0.0065(2) 0.00009(17) 0.00094(16) 0.00229(17)
Cu41 0.0097(2) 0.0094(2) 0.0123(2) 0.00203(19) 0.00007(18) 0.00367(18)
Cu42 0.0081(2) 0.0081(2) 0.0123(2) 0.00300(19) 0.00044(17) 0.00258(18)
Cu5 0.00734(19) 0.0075(2) 0.0103(2) 0.00039(18) -0.00041(16) -0.00289(16)
Cl11 0.0229(6) 0.0188(5) 0.0624(9) -0.0105(6) -0.0196(6) 0.0028(4)
Cl12 0.0152(4) 0.0118(4) 0.0145(5) 0.0026(4) -0.0018(4) -0.0050(4)
C11 0.0101(17) 0.0069(17) 0.0075(19) 0.0025(14) 0.0006(14) -0.0006(14)
C21 0.0066(16) 0.0049(16) 0.0074(19) 0.0025(14) 0.0010(13) -0.0015(13)
C31 0.0073(17) 0.0061(17) 0.012(2) 0.0040(14) 0.0013(15) -0.0019(13)
C41 0.0080(17) 0.0047(17) 0.014(2) -0.0003(14) 0.0026(15) -0.0032(14)
C51 0.0136(18) 0.0076(18) 0.0109(19) -0.0025(15) -0.0004(15) 0.0037(14)
C61 0.0096(17) 0.0080(17) 0.012(2) -0.0036(14) 0.0026(15) 0.0006(14)
C71 0.0076(17) 0.0076(17) 0.014(2) -0.0012(15) -0.0026(14) 0.0025(14)
C81 0.0068(17) 0.0104(18) 0.0094(19) 0.0028(15) -0.0010(14) -0.0013(14)
C12 0.0099(17) 0.0063(17) 0.013(2) -0.0021(15) 0.0011(15) 0.0026(14)
C22 0.0069(16) 0.0092(18) 0.010(2) 0.0013(14) -0.0010(14) 0.0044(14)
C32 0.0083(16) 0.0079(18) 0.0089(19) 0.0002(14) -0.0009(14) 0.0017(14)
C42 0.0101(17) 0.0052(17) 0.0061(18) 0.0019(14) 0.0007(14) 0.0012(13)
C52 0.0069(17) 0.0091(19) 0.011(2) -0.0030(15) -0.0016(14) 0.0018(14)
C62 0.0083(16) 0.0042(16) 0.0101(19) -0.0015(14) 0.0012(14) 0.0046(13)
C72 0.0099(16) 0.0019(16) 0.0085(18) -0.0008(13) 0.0009(14) -0.0003(13)
C82 0.0106(16) 0.0099(18) 0.0073(19) 0.0026(14) -0.0005(14) -0.0027(14)
O11 0.0126(12) 0.0072(13) 0.0078(14) -0.0012(10) 0.0019(10) -0.0015(10)
O21 0.0090(13) 0.0180(15) 0.0196(17) -0.0025(12) -0.0010(12) 0.0022(11)
O31 0.0131(13) 0.0140(14) 0.0104(14) 0.0014(11) -0.0031(11) 0.0036(11)
O41 0.0108(13) 0.0179(15) 0.0098(14) -0.0020(12) 0.0011(11) -0.0096(11)
O51 0.0095(13) 0.0219(15) 0.0090(14) 0.0033(12) 0.0010(11) -0.0067(11)
O61 0.0087(12) 0.0142(14) 0.0111(14) 0.0027(11) 0.0002(11) 0.0073(10)
O71 0.0087(12) 0.0150(14) 0.0150(15) 0.0049(12) -0.0003(11) 0.0056(11)
O81 0.0082(12) 0.0090(13) 0.0292(18) 0.0033(12) 0.0007(12) -0.0005(11)
O91 0.0090(12) 0.0141(13) 0.0241(17) -0.0013(13) 0.0063(11) -0.0019(12)
O101 0.0290(17) 0.0094(13) 0.0114(15) 0.0006(11) 0.0019(12) 0.0052(12)
O111 0.0116(13) 0.0099(13) 0.0081(14) -0.0019(10) -0.0013(10) 0.0021(11)
O12 0.0107(12) 0.0058(13) 0.0106(14) 0.0013(10) 0.0027(10) -0.0005(10)
O22 0.0092(13) 0.0186(15) 0.0158(16) -0.0015(11) 0.0004(11) -0.0010(11)
O32 0.0092(13) 0.0192(14) 0.0128(15) 0.0025(12) -0.0014(11) 0.0025(11)
O42 0.0088(12) 0.0138(13) 0.0090(14) 0.0043(11) 0.0027(10) -0.0047(11)
O52 0.0088(12) 0.0128(13) 0.0101(14) 0.0020(11) 0.0002(10) -0.0014(10)
O62 0.0076(12) 0.0144(13) 0.0132(15) 0.0012(11) 0.0027(11) 0.0022(11)
O72 0.0095(13) 0.0120(14) 0.0125(15) 0.0024(11) 0.0011(11) 0.0016(10)
O82 0.0092(13) 0.0087(13) 0.0198(15) -0.0019(11) 0.0026(11) -0.0029(10)
O92 0.0137(14) 0.0106(13) 0.0200(16) -0.0004(12) 0.0102(12) -0.0013(11)
O102 0.0086(12) 0.0099(12) 0.0066(13) 0.0001(10) 0.0006(10) 0.0017(10)
O112 0.0113(13) 0.0060(12) 0.0095(14) 0.0000(10) 0.0007(10) 0.0028(10)
O1W 0.0176(15) 0.0162(15) 0.0132(14) 0.0019(12) 0.0014(12) -0.0001(11)
O1WA 0.098(6) 0.168(9) 0.228(11) 0.147(9) 0.034(7) 0.018(6)

loop_
_atom_type_symbol
_atom_type_description
_atom_type_scat_dispersion_real
_atom_type_scat_dispersion_imag
_atom_type_scat_source
C C 0.0033 0.0016 'International Tables Vol C Tables 4.2.6.8 and 6.1.1.4'
H H 0.0000 0.0000 'International Tables Vol C Tables 4.2.6.8 and 6.1.1.4'
O O 0.0106 0.0060 'International Tables Vol C Tables 4.2.6.8 and 6.1.1.4'
Cl Cl 0.1484 0.1585 'International Tables Vol C Tables 4.2.6.8 and 6.1.1.4'
Cu Cu 0.3201 1.2651 'International Tables Vol C Tables 4.2.6.8 and 6.1.1.4'

loop_
_geom_angle_atom_site_label_1
_geom_angle_atom_site_label_2
_geom_angle_atom_site_label_3
_geom_angle
_geom_angle_site_symmetry_1
_geom_angle_site_symmetry_3
O91 Cu1 O92 178.66(14) . 1_645
O91 Cu1 O22 88.68(13) . 1_645
O92 Cu1 O22 91.33(13) 1_645 1_645
O91 Cu1 O21 92.19(13) . .
O92 Cu1 O21 87.90(13) 1_645 .
O22 Cu1 O21 176.07(12) 1_645 .
O91 Cu1 O12 97.12(11) . 1_645
O92 Cu1 O12 81.58(11) 1_645 1_645
O22 Cu1 O12 76.11(11) 1_645 1_645
O21 Cu1 O12 107.56(11) . 1_645
O91 Cu1 O11 80.92(11) . .
O92 Cu1 O11 100.39(11) 1_645 .
O22 Cu1 O11 100.63(11) 1_645 .
O21 Cu1 O11 75.74(11) . .
O12 Cu1 O11 176.28(11) 1_645 .
O102 Cu2 O101 174.83(12) 1_556 .
O102 Cu2 O51 94.96(12) 1_556 2
O101 Cu2 O51 89.52(13) . 2
O102 Cu2 O52 84.42(11) 1_556 2_565
O101 Cu2 O52 91.11(13) . 2_565
O51 Cu2 O52 179.36(13) 2 2_565
O102 Cu2 Cu31 142.26(8) 1_556 .
O101 Cu2 Cu31 38.46(9) . .
O51 Cu2 Cu31 101.06(8) 2 .
O52 Cu2 Cu31 79.39(8) 2_565 .
O101 Cu31 O111 171.46(13) . .
O101 Cu31 O61 88.89(12) . .
O111 Cu31 O61 92.52(12) . .
O101 Cu31 O42 94.65(12) . 2_565
O111 Cu31 O42 84.40(12) . 2_565
O61 Cu31 O42 175.49(12) . 2_565
O101 Cu31 Cu2 38.33(9) . .
O111 Cu31 Cu2 148.55(8) . .
O61 Cu31 Cu2 103.34(9) . .
O42 Cu31 Cu2 77.93(8) 2_565 .
O102 Cu32 O112 169.87(11) . .
O102 Cu32 O41 94.75(12) . 2_554
O112 Cu32 O41 83.50(12) . 2_554
O102 Cu32 O62 83.41(12) . .
O112 Cu32 O62 94.38(12) . .
O41 Cu32 O62 157.56(12) 2_554 .
O102 Cu32 Cl12 98.54(8) . .
O112 Cu32 Cl12 91.59(8) . .
O41 Cu32 Cl12 100.34(9) 2_554 .
O62 Cu32 Cl12 102.05(8) . .
O102 Cu32 Cu42 128.81(8) . .
O112 Cu32 Cu42 41.56(8) . .
O41 Cu32 Cu42 91.92(9) 2_554 .
O62 Cu32 Cu42 72.48(8) . .
Cl12 Cu32 Cu42 129.91(3) . .
O71 Cu41 O112 169.16(12) . .
O71 Cu41 O111 90.65(12) . .
O112 Cu41 O111 80.42(11) . .
O71 Cu41 O1W 93.23(12) . .
O112 Cu41 O1W 95.31(12) . .
O111 Cu41 O1W 174.62(12) . .
O71 Cu41 Cu42 129.85(9) . .
O112 Cu41 Cu42 41.14(8) . .
O111 Cu41 Cu42 39.32(8) . .
O1W Cu41 Cu42 136.44(9) . .
O72 Cu42 O111 165.23(12) . .
O72 Cu42 O112 91.36(11) . .
O111 Cu42 O112 79.13(11) . .
O72 Cu42 Cl11 95.51(9) . .
O111 Cu42 Cl11 98.54(9) . .
O112 Cu42 Cl11 147.83(9) . .
O72 Cu42 O42 99.81(11) . 2_565
O111 Cu42 O42 74.12(10) . 2_565
O112 Cu42 O42 113.16(11) . 2_565
Cl11 Cu42 O42 96.59(8) . 2_565
O72 Cu42 Cu32 83.14(8) . .
O111 Cu42 Cu32 96.26(8) . .
O112 Cu42 Cu32 39.82(8) . .
Cl11 Cu42 Cu32 109.94(5) . .
O42 Cu42 Cu32 152.97(7) 2_565 .
O72 Cu42 Cu41 129.21(9) . .
O111 Cu42 Cu41 40.02(8) . .
O112 Cu42 Cu41 39.15(8) . .
Cl11 Cu42 Cu41 131.42(4) . .
O42 Cu42 Cu41 93.56(7) 2_565 .
Cu32 Cu42 Cu41 65.225(16) . .
O81 Cu5 O32 96.66(13) . 2_665
O81 Cu5 O82 174.68(14) . 1_655
O32 Cu5 O82 85.12(13) 2_665 1_655
O81 Cu5 O31 82.95(12) . 2_554
O32 Cu5 O31 174.00(13) 2_665 2_554
O82 Cu5 O31 95.80(12) 1_655 2_554
O11 C11 C51 111.5(3) . .
O11 C11 C21 106.0(3) . .
C51 C11 C21 109.9(3) . .
C61 C21 C31 114.8(3) . .
C61 C21 C11 109.0(3) . .
C31 C21 C11 101.5(3) . .
C21 C31 C71 113.8(3) . .
C21 C31 C41 105.6(3) . .
C71 C31 C41 113.4(3) . .
O11 C41 C81 112.4(3) . .
O11 C41 C31 106.6(3) . .
C81 C41 C31 111.4(3) . .
O31 C51 O21 124.8(4) . .
O31 C51 C11 116.2(3) . .
O21 C51 C11 118.9(4) . .
O51 C61 O41 126.7(4) . .
O51 C61 C21 118.1(3) . .
O41 C61 C21 115.2(3) . .
O61 C71 O71 127.8(3) . .
O61 C71 C31 115.1(3) . .
O71 C71 C31 117.0(3) . .
O81 C81 O91 124.7(4) . .
O81 C81 C41 114.0(3) . .
O91 C81 C41 121.3(3) . .
O12 C12 C52 110.3(3) . .
O12 C12 C22 105.6(3) . .
C52 C12 C22 110.6(3) . .
C62 C22 C12 110.3(3) . .
C62 C22 C32 111.7(3) . .
C12 C22 C32 101.8(3) . .
C72 C32 C42 113.8(3) . .
C72 C32 C22 114.2(3) . .
C42 C32 C22 104.8(3) . .
O12 C42 C32 108.1(3) . .
O12 C42 C82 112.4(3) . .
C32 C42 C82 112.6(3) . .
O22 C52 O32 126.6(4) . .
O22 C52 C12 119.7(4) . .
O32 C52 C12 113.7(3) . .
O52 C62 O42 126.0(4) . .
O52 C62 C22 116.0(3) . .
O42 C62 C22 118.0(4) . .
O62 C72 O72 125.8(3) . .
O62 C72 C32 116.5(3) . .
O72 C72 C32 117.7(3) . .
O92 C82 O82 124.6(3) . .
O92 C82 C42 121.6(3) . .
O82 C82 C42 113.7(3) . .
C11 O11 C41 110.0(3) . .
C11 O11 Cu1 106.9(2) . .
C41 O11 Cu1 105.5(2) . .
C51 O21 Cu1 116.6(3) . .
C51 O31 Cu5 115.0(3) . 2
C61 O41 Cu32 132.4(3) . 2
C61 O51 Cu2 128.5(2) . 2_554
C71 O61 Cu31 128.6(3) . .
C71 O71 Cu41 126.6(3) . .
C81 O81 Cu5 128.6(3) . .
C81 O91 Cu1 119.7(2) . .
Cu2 O101 Cu31 103.21(13) . .
Cu31 O111 Cu42 109.13(13) . .
Cu31 O111 Cu41 104.73(13) . .
Cu42 O111 Cu41 100.66(12) . .
C12 O12 C42 109.4(3) . .
C12 O12 Cu1 107.2(2) . 1_465
C42 O12 Cu1 104.8(2) . 1_465
C52 O22 Cu1 118.2(3) . 1_465
C52 O32 Cu5 126.2(3) . 2_464
C62 O42 Cu31 128.0(3) . 2_564
C62 O42 Cu42 135.8(3) . 2_564
Cu31 O42 Cu42 91.71(10) 2_564 2_564
C62 O52 Cu2 127.2(2) . 2_564
C72 O62 Cu32 131.0(3) . .
C72 O72 Cu42 120.6(2) . .
C82 O82 Cu5 122.7(3) . 1_455
C82 O92 Cu1 117.2(2) . 1_465
Cu32 O102 Cu2 122.03(14) . 1_554
Cu41 O112 Cu32 113.60(13) . .
Cu41 O112 Cu42 99.71(12) . .
Cu32 O112 Cu42 98.61(12) . .

loop_
_geom_bond_atom_site_label_1
_geom_bond_atom_site_label_2
_geom_bond_distance
_geom_bond_site_symmetry_2
Cu1 O91 1.915(3) .
Cu1 O92 1.923(3) 1_645
Cu1 O22 2.026(3) 1_645
Cu1 O21 2.035(3) .
Cu1 O12 2.293(3) 1_645
Cu1 O11 2.300(3) .
Cu2 O102 1.907(3) 1_556
Cu2 O101 1.909(3) .
Cu2 O51 1.949(3) 2
Cu2 O52 1.970(3) 2_565
Cu2 Cu31 2.9968(7) .
Cu31 O101 1.915(3) .
Cu31 O111 1.935(3) .
Cu31 O61 1.945(3) .
Cu31 O42 1.993(3) 2_565
Cu32 O102 1.897(3) .
Cu32 O112 1.942(3) .
Cu32 O41 1.989(3) 2_554
Cu32 O62 2.002(3) .
Cu32 Cl12 2.5527(10) .
Cu32 Cu42 2.9986(7) .
Cu41 O71 1.906(3) .
Cu41 O112 1.931(3) .
Cu41 O111 1.972(3) .
Cu41 O1W 2.024(3) .
Cu41 Cu42 3.0143(7) .
Cu42 O72 1.921(3) .
Cu42 O111 1.943(3) .
Cu42 O112 2.012(3) .
Cu42 Cl11 2.2245(12) .
Cu42 O42 2.394(3) 2_565
Cu5 O81 1.911(3) .
Cu5 O32 1.926(3) 2_665
Cu5 O82 1.927(3) 1_655
Cu5 O31 1.975(3) 2_554
C11 O11 1.434(5) .
C11 C51 1.524(6) .
C11 C21 1.555(5) .
C21 C61 1.519(5) .
C21 C31 1.525(5) .
C31 C71 1.526(5) .
C31 C41 1.538(5) .
C41 O11 1.445(5) .
C41 C81 1.535(5) .
C51 O31 1.263(5) .
C51 O21 1.263(5) .
C61 O51 1.244(5) .
C61 O41 1.278(5) .
C71 O61 1.258(5) .
C71 O71 1.259(5) .
C81 O81 1.245(5) .
C81 O91 1.255(5) .
C12 O12 1.432(5) .
C12 C52 1.536(5) .
C12 C22 1.552(5) .
C22 C62 1.523(5) .
C22 C32 1.563(5) .
C32 C72 1.505(5) .
C32 C42 1.523(5) .
C42 O12 1.436(4) .
C42 C82 1.535(5) .
C52 O22 1.252(5) .
C52 O32 1.261(5) .
C62 O52 1.254(5) .
C62 O42 1.255(5) .
C72 O62 1.258(5) .
C72 O72 1.266(5) .
C82 O92 1.248(5) .
C82 O82 1.262(5) .
O31 Cu5 1.975(3) 2
O41 Cu32 1.989(3) 2
O51 Cu2 1.949(3) 2_554
O12 Cu1 2.293(3) 1_465
O22 Cu1 2.026(3) 1_465
O32 Cu5 1.926(3) 2_464
O42 Cu31 1.993(3) 2_564
O42 Cu42 2.394(3) 2_564
O52 Cu2 1.970(3) 2_564
O82 Cu5 1.927(3) 1_455
O92 Cu1 1.923(3) 1_465
O102 Cu2 1.907(3) 1_554
